data_1562157
loop_
_publ_author_name
'Ben Smida, Y.'
'Guesmi, A.'
'Georges, S.'
'Zid, M.F.'

_publ_section_title
;
 Synthesis, crystal structure and electrical proprieties of new phosphate
 KCoP3O9
;
_journal_name_full 'Journal of Solid State Chemistry'
_journal_page_first 278
_journal_page_last 284
_journal_paper_doi 10.1016/j.jssc.2014.09.026
_journal_volume 221
_journal_year 2015
_chemical_formula_moiety 'Co O9 P3, K'
_chemical_formula_sum 'Co K O9 P3'
_chemical_formula_weight 334.94
_space_group_IT_number 188
_space_group_name_Hall 'P -6c 2'
_space_group_name_H-M_alt 'P -6 c 2'
_symmetry_cell_setting hexagonal
_symmetry_space_group_name_Hall 'P -6c 2'
_symmetry_space_group_name_H-M 'P -6 c 2'
_atom_sites_solution_primary direct
_atom_sites_solution_secondary difmap
_cell_angle_alpha 90.00
_cell_angle_beta 90.00
_cell_angle_gamma 120.00
_cell_formula_units_Z 2
_cell_length_a 6.6161(7)
_cell_length_b 6.6161(10)
_cell_length_c 9.788(3)
_cell_measurement_temperature 298(2)
_cell_measurement_theta_max 10
_cell_measurement_theta_min 2
_cell_volume 371.05(13)
_computing_cell_refinement 'CAD-4 EXPRESS (Duisenberg, 1992; Mac\'i\<cek & Yordanov, 1992)'
_computing_data_collection 'CAD-4 EXPRESS (Duisenberg, 1992; Mac\'i\<cek & Yordanov, 1992)'
_computing_data_reduction 'XCAD4 (Harms & Wocadlo, 1995)'
_computing_molecular_graphics 'Diamond Version 2.0 (Brandenburg, 1998)'
_computing_publication_material 'WinGX publication (Farrugia, 1999)'
_computing_structure_refinement 'SHELXL-97 (Sheldrick, 2008)'
_computing_structure_solution 'SHELXS-97 (Sheldrick, 2008)'
_diffrn_ambient_temperature 298(2)
_diffrn_measured_fraction_theta_full 1.000
_diffrn_measured_fraction_theta_max 1.000
_diffrn_measurement_device_type 'Enraf Nonius CAD4'
_diffrn_measurement_method \w/2\q
_diffrn_radiation_monochromator graphite
_diffrn_radiation_source 'fine-focus sealed tube'
_diffrn_radiation_type MoK\a
_diffrn_radiation_wavelength 0.71073
_diffrn_reflns_av_R_equivalents 0.0361
_diffrn_reflns_av_sigmaI/netI 0.0195
_diffrn_reflns_limit_h_max 7
_diffrn_reflns_limit_h_min -8
_diffrn_reflns_limit_k_max 8
_diffrn_reflns_limit_k_min -1
_diffrn_reflns_limit_l_max 12
_diffrn_reflns_limit_l_min -12
_diffrn_reflns_number 1758
_diffrn_reflns_theta_full 26.97
_diffrn_reflns_theta_max 26.97
_diffrn_reflns_theta_min 3.56
_diffrn_standards_decay_% 2
_diffrn_standards_interval_time 120
_diffrn_standards_number 2
_exptl_absorpt_coefficient_mu 3.548
_exptl_absorpt_correction_T_max 0.4188
_exptl_absorpt_correction_T_min 0.3339
_exptl_absorpt_correction_type psi-scan
_exptl_absorpt_process_details '(North <i>et al.</i>, 1968)'
_exptl_crystal_colour pink
_exptl_crystal_density_diffrn 2.998
_exptl_crystal_density_method 'not measured'
_exptl_crystal_description Parallelepiped
_exptl_crystal_F_000 326
_exptl_crystal_size_max 0.40
_exptl_crystal_size_mid 0.33
_exptl_crystal_size_min 0.30
_refine_diff_density_max 0.253
_refine_diff_density_min -0.282
_refine_diff_density_rms 0.064
_refine_ls_abs_structure_details 'Flack H D (1983), Acta Cryst. A39, 876-881'
_refine_ls_abs_structure_Flack 0.03(2)
_refine_ls_extinction_method none
_refine_ls_goodness_of_fit_ref 1.231
_refine_ls_matrix_type full
_refine_ls_number_parameters 26
_refine_ls_number_reflns 297
_refine_ls_number_restraints 0
_refine_ls_restrained_S_all 1.231
_refine_ls_R_factor_all 0.0142
_refine_ls_R_factor_gt 0.0141
_refine_ls_shift/su_max 0.000
_refine_ls_shift/su_mean 0.000
_refine_ls_structure_factor_coef Fsqd
_refine_ls_weighting_details 'calc w=1/[\s^2^(Fo^2^)+(0.0141P)^2^+0.2818P] where P=(Fo^2^+2Fc^2^)/3'
_refine_ls_weighting_scheme calc
_refine_ls_wR_factor_gt 0.0382
_refine_ls_wR_factor_ref 0.0383
_reflns_number_gt 296
_reflns_number_total 297
_reflns_threshold_expression I>2\s(I)
_cod_data_source_file JSSC-2015-221-278.cif
_cod_data_source_block you21
_cod_original_cell_volume 371.06(13)
_cod_database_code 1562157

loop_
_symmetry_equiv_pos_as_xyz
'x, y, z'
'x, y, -z+1/2'
'-y, -x, -z'
'-y, -x, z+1/2'
'-x+y, y, z+1/2'
'-x+y, y, -z'
'x, x-y, -z'
'x, x-y, z+1/2'
'-y, x-y, z'
'-y, x-y, -z+1/2'
'-x+y, -x, -z+1/2'
'-x+y, -x, z'

loop_
_atom_site_label
_atom_site_type_symbol
_atom_site_fract_x
_atom_site_fract_y
_atom_site_fract_z
_atom_site_U_iso_or_equiv
_atom_site_adp_type
_atom_site_occupancy
_atom_site_symmetry_multiplicity
_atom_site_calc_flag
_atom_site_refinement_flags
_atom_site_disorder_assembly
_atom_site_disorder_group
Co1 Co 0.3333 0.6667 0.5000 0.00966(17) Uani 1 6 d S . .
P1 P 0.44221(13) 0.05124(12) 0.7500 0.00766(17) Uani 1 2 d S . .
O1 O 0.7143(4) 0.1432(4) 0.7500 0.0168(5) Uani 1 2 d S . .
O2 O 0.3368(3) 0.9297(3) 0.87958(12) 0.0196(3) Uani 1 1 d . . .
K1 K 0.0000 0.0000 0.5000 0.0201(3) Uani 1 6 d S . .

loop_
_atom_site_aniso_label
_atom_site_aniso_U_11
_atom_site_aniso_U_22
_atom_site_aniso_U_33
_atom_site_aniso_U_23
_atom_site_aniso_U_13
_atom_site_aniso_U_12
Co1 0.0108(2) 0.0108(2) 0.0075(3) 0.000 0.000 0.00538(11)
P1 0.0066(4) 0.0059(3) 0.0100(3) 0.000 0.000 0.0027(3)
O1 0.0081(11) 0.0073(9) 0.0346(11) 0.000 0.000 0.0036(8)
O2 0.0200(8) 0.0241(8) 0.0176(6) 0.0109(6) 0.0071(7) 0.0132(7)
K1 0.0177(4) 0.0177(4) 0.0248(6) 0.000 0.000 0.0089(2)

loop_
_atom_type_symbol
_atom_type_description
_atom_type_scat_dispersion_real
_atom_type_scat_dispersion_imag
_atom_type_scat_source
O O 0.0106 0.0060 'International Tables Vol C Tables 4.2.6.8 and 6.1.1.4'
Co Co 0.3494 0.9721 'International Tables Vol C Tables 4.2.6.8 and 6.1.1.4'
P P 0.1023 0.0942 'International Tables Vol C Tables 4.2.6.8 and 6.1.1.4'
K K 0.2009 0.2494 'International Tables Vol C Tables 4.2.6.8 and 6.1.1.4'

loop_
_geom_angle_atom_site_label_1
_geom_angle_atom_site_label_2
_geom_angle_atom_site_label_3
_geom_angle
_geom_angle_site_symmetry_1
_geom_angle_site_symmetry_3
O2 Co1 O2 89.43(9) 4_664 2_556
O2 Co1 O2 87.85(9) 4_664 10_666
O2 Co1 O2 91.37(6) 2_556 10_666
O2 Co1 O2 91.37(5) 4_664 5_554
O2 Co1 O2 87.85(9) 2_556 5_554
O2 Co1 O2 178.90(10) 10_666 5_554
O2 Co1 O2 178.90(10) 4_664 11_566
O2 Co1 O2 91.37(5) 2_556 11_566
O2 Co1 O2 91.37(5) 10_666 11_566
O2 Co1 O2 89.43(9) 5_554 11_566
O2 Co1 O2 91.37(5) 4_664 8_564
O2 Co1 O2 178.90(10) 2_556 8_564
O2 Co1 O2 89.43(9) 10_666 8_564
O2 Co1 O2 91.37(5) 5_554 8_564
O2 Co1 O2 87.85(9) 11_566 8_564
O2 Co1 K1 44.71(4) 4_664 1_565
O2 Co1 K1 44.71(4) 2_556 1_565
O2 Co1 K1 89.45(5) 10_666 1_565
O2 Co1 K1 89.45(5) 5_554 1_565
O2 Co1 K1 136.08(5) 11_566 1_565
O2 Co1 K1 136.08(5) 8_564 1_565
O2 Co1 K1 136.08(5) 4_664 1_665
O2 Co1 K1 89.45(5) 2_556 1_665
O2 Co1 K1 136.08(5) 10_666 1_665
O2 Co1 K1 44.71(4) 5_554 1_665
O2 Co1 K1 44.71(4) 11_566 1_665
O2 Co1 K1 89.45(5) 8_564 1_665
K1 Co1 K1 120.000(2) 1_565 1_665
O2 Co1 K1 89.45(5) 4_664 .
O2 Co1 K1 136.08(5) 2_556 .
O2 Co1 K1 44.71(4) 10_666 .
O2 Co1 K1 136.08(5) 5_554 .
O2 Co1 K1 89.45(5) 11_566 .
O2 Co1 K1 44.71(4) 8_564 .
K1 Co1 K1 120.000(2) 1_565 .
K1 Co1 K1 120.0 1_665 .
O2 P1 O2 118.38(14) 2_546 1_545
O2 P1 O1 110.19(8) 2_546 .
O2 P1 O1 110.19(8) 1_545 .
O2 P1 O1 106.78(8) 2_546 11_666
O2 P1 O1 106.78(8) 1_545 11_666
O1 P1 O1 103.34(16) . 11_666
O2 P1 K1 41.00(7) 2_546 .
O2 P1 K1 112.46(8) 1_545 .
O1 P1 K1 136.84(3) . .
O1 P1 K1 70.35(6) 11_666 .
O2 P1 K1 112.46(8) 2_546 2_556
O2 P1 K1 41.00(7) 1_545 2_556
O1 P1 K1 136.84(3) . 2_556
O1 P1 K1 70.35(6) 11_666 2_556
K1 P1 K1 82.88(2) . 2_556
P1 O1 P1 136.66(16) . 9_655
P1 O2 Co1 137.97(11) 1_565 2_556
P1 O2 K1 118.44(9) 1_565 2_566
Co1 O2 K1 103.04(5) 2_556 2_566
O2 K1 O2 103.07(3) 2_546 10_666
O2 K1 O2 163.20(7) 2_546 5_444
O2 K1 O2 91.20(7) 10_666 5_444
O2 K1 O2 64.50(6) 2_546 4_654
O2 K1 O2 163.20(7) 10_666 4_654
O2 K1 O2 103.07(3) 5_444 4_654
O2 K1 O2 103.07(3) 2_546 11_456
O2 K1 O2 103.07(3) 10_666 11_456
O2 K1 O2 64.50(6) 5_444 11_456
O2 K1 O2 91.20(7) 4_654 11_456
O2 K1 O2 91.20(7) 2_546 8_564
O2 K1 O2 64.50(6) 10_666 8_564
O2 K1 O2 103.07(3) 5_444 8_564
O2 K1 O2 103.07(3) 4_654 8_564
O2 K1 O2 163.20(7) 11_456 8_564
O2 K1 P1 20.56(3) 2_546 .
O2 K1 P1 83.59(4) 10_666 .
O2 K1 P1 163.64(3) 5_444 .
O2 K1 P1 84.92(3) 4_654 .
O2 K1 P1 101.51(3) 11_456 .
O2 K1 P1 88.71(4) 8_564 .
O2 K1 P1 84.92(3) 2_546 3_556
O2 K1 P1 163.64(3) 10_666 3_556
O2 K1 P1 83.59(4) 5_444 3_556
O2 K1 P1 20.56(3) 4_654 3_556
O2 K1 P1 88.71(4) 11_456 3_556
O2 K1 P1 101.51(3) 8_564 3_556
P1 K1 P1 105.42(2) . 3_556
O2 K1 P1 101.51(3) 2_546 9
O2 K1 P1 20.56(3) 10_666 9
O2 K1 P1 88.71(4) 5_444 9
O2 K1 P1 163.64(3) 4_654 9
O2 K1 P1 83.59(4) 11_456 9
O2 K1 P1 84.92(3) 8_564 9
P1 K1 P1 80.965(18) . 9
P1 K1 P1 170.89(2) 3_556 9
O2 K1 P1 163.64(3) 2_546 5_554
O2 K1 P1 88.71(4) 10_666 5_554
O2 K1 P1 20.56(3) 5_444 5_554
O2 K1 P1 101.51(3) 4_654 5_554
O2 K1 P1 84.92(3) 11_456 5_554
O2 K1 P1 83.59(4) 8_564 5_554
P1 K1 P1 170.89(2) . 5_554
P1 K1 P1 80.965(19) 3_556 5_554
P1 K1 P1 93.49(2) 9 5_554
O2 K1 P1 83.59(4) 2_546 11_556
O2 K1 P1 101.51(3) 10_666 11_556
O2 K1 P1 84.92(3) 5_444 11_556
O2 K1 P1 88.71(4) 4_654 11_556
O2 K1 P1 20.56(3) 11_456 11_556
O2 K1 P1 163.64(3) 8_564 11_556
P1 K1 P1 80.965(18) . 11_556
P1 K1 P1 93.49(2) 3_556 11_556
P1 K1 P1 80.965(19) 9 11_556
P1 K1 P1 105.42(2) 5_554 11_556
O2 K1 P1 88.71(4) 2_546 7_556
O2 K1 P1 84.92(3) 10_666 7_556
O2 K1 P1 101.51(3) 5_444 7_556
O2 K1 P1 83.59(4) 4_654 7_556
O2 K1 P1 163.64(3) 11_456 7_556
O2 K1 P1 20.56(3) 8_564 7_556
P1 K1 P1 93.49(2) . 7_556
P1 K1 P1 80.965(19) 3_556 7_556
P1 K1 P1 105.42(2) 9 7_556
P1 K1 P1 80.965(18) 5_554 7_556
P1 K1 P1 170.89(2) 11_556 7_556

loop_
_geom_bond_atom_site_label_1
_geom_bond_atom_site_label_2
_geom_bond_distance
_geom_bond_site_symmetry_2
Co1 O2 2.0922(15) 4_664
Co1 O2 2.0922(15) 2_556
Co1 O2 2.0922(15) 10_666
Co1 O2 2.0922(15) 5_554
Co1 O2 2.0922(15) 11_566
Co1 O2 2.0922(15) 8_564
Co1 K1 3.8198(5) 1_565
Co1 K1 3.8198(4) 1_665
Co1 K1 3.8198(6) .
P1 O2 1.4768(13) 2_546
P1 O2 1.4768(13) 1_545
P1 O1 1.586(2) .
P1 O1 1.597(3) 11_666
P1 K1 3.6974(8) .
P1 K1 3.6974(8) 2_556
O1 P1 1.597(2) 9_655
O2 P1 1.4768(13) 1_565
O2 Co1 2.0922(15) 2_556
O2 K1 2.7586(17) 2_566
K1 O2 2.7586(17) 2_546
K1 O2 2.7586(17) 10_666
K1 O2 2.7586(17) 5_444
K1 O2 2.7586(17) 4_654
K1 O2 2.7586(17) 11_456
K1 O2 2.7586(17) 8_564
K1 P1 3.6974(8) 3_556
K1 P1 3.6974(8) 9
K1 P1 3.6974(8) 5_554
K1 P1 3.6974(8) 11_556
K1 P1 3.6974(8) 7_556
